data_7007271
loop_
_publ_author_name
'Cole, Marcus L.'
'Junk, Peter C.'
'Proctor, Kathryn M.'
'Scott, Janet L.'
'Strauss, Christopher R.'

_publ_section_title
;
 Synthesis and structural characterisation of lithium and sodium
 2,6-dibenzylphenolate complexes.
;
_journal_issue 27
_journal_name_full 'Dalton transactions (Cambridge, England : 2003)'
_journal_page_first 3338
_journal_page_last 3349
_journal_paper_doi 10.1039/b602706g
_journal_year 2006
_chemical_compound_source Et2O
_chemical_formula_moiety 'C48 H54 Li2 O4'
_chemical_formula_sum 'C48 H54 Li2 O4'
_chemical_formula_weight 708.80
_chemical_melting_point 396
_space_group_IT_number 2
_symmetry_cell_setting triclinic
_symmetry_Int_Tables_number 2
_symmetry_space_group_name_Hall '-P 1'
_symmetry_space_group_name_H-M 'P -1'
_atom_sites_solution_hydrogens geom
_atom_sites_solution_primary direct
_atom_sites_solution_secondary difmap
_audit_creation_method SHELXL-97
_cell_angle_alpha 77.75(3)
_cell_angle_beta 89.93(3)
_cell_angle_gamma 68.08(3)
_cell_formula_units_Z 1
_cell_length_a 9.4436(19)
_cell_length_b 10.290(2)
_cell_length_c 11.684(2)
_cell_measurement_temperature 123(2)
_cell_volume 1025.5(4)
_computing_cell_refinement DENZO-SMN
_computing_data_collection 'Nonius Collect'
_computing_data_reduction X-Seed
_computing_molecular_graphics 'X-Seed / POV-Ray'
_computing_publication_material 'Microsoft Office 2000'
_computing_structure_refinement 'SHELXL-97 (Sheldrick, 1997)'
_computing_structure_solution 'SHELXS-97 (Sheldrick, 1990)'
_diffrn_ambient_temperature 123(2)
_diffrn_measured_fraction_theta_full 0.956
_diffrn_measured_fraction_theta_max 0.956
_diffrn_measurement_device_type 'Nonius Kappa CCD'
_diffrn_measurement_method 'psi and omega scans'
_diffrn_radiation_monochromator graphite
_diffrn_radiation_probe x-ray
_diffrn_radiation_type MoK\a
_diffrn_radiation_wavelength 0.71073
_diffrn_reflns_av_R_equivalents 0.2431
_diffrn_reflns_av_sigmaI/netI 0.2899
_diffrn_reflns_limit_h_max 11
_diffrn_reflns_limit_h_min -12
_diffrn_reflns_limit_k_max 13
_diffrn_reflns_limit_k_min -12
_diffrn_reflns_limit_l_max 15
_diffrn_reflns_limit_l_min -14
_diffrn_reflns_number 13933
_diffrn_reflns_theta_full 27.80
_diffrn_reflns_theta_max 27.80
_diffrn_reflns_theta_min 2.19
_diffrn_source 'fine-focus sealed tube'
_exptl_absorpt_coefficient_mu 0.070
_exptl_absorpt_correction_T_max 0.9930
_exptl_absorpt_correction_T_min 0.9792
_exptl_absorpt_correction_type empirical
_exptl_absorpt_process_details 'performed as part of the DENZO-SMN package'
_exptl_crystal_colour colourless
_exptl_crystal_density_diffrn 1.148
_exptl_crystal_density_method 'not measured'
_exptl_crystal_description 'square plate'
_exptl_crystal_F_000 380
_exptl_crystal_size_max 0.30
_exptl_crystal_size_mid 0.20
_exptl_crystal_size_min 0.10
_refine_diff_density_max 0.190
_refine_diff_density_min -0.230
_refine_diff_density_rms 0.052
_refine_ls_extinction_method none
_refine_ls_goodness_of_fit_ref 0.776
_refine_ls_hydrogen_treatment constr
_refine_ls_matrix_type full
_refine_ls_number_parameters 246
_refine_ls_number_reflns 4652
_refine_ls_number_restraints 0
_refine_ls_restrained_S_all 0.776
_refine_ls_R_factor_all 0.2780
_refine_ls_R_factor_gt 0.0780
_refine_ls_shift/su_max 0.000
_refine_ls_shift/su_mean 0.000
_refine_ls_structure_factor_coef Fsqd
_refine_ls_weighting_details 'calc w=1/[\s^2^(Fo^2^)+(0.1638P)^2^+0.0000P] where P=(Fo^2^+2Fc^2^)/3'
_refine_ls_weighting_scheme calc
_refine_ls_wR_factor_gt 0.1770
_refine_ls_wR_factor_ref 0.2971
_reflns_number_gt 1435
_reflns_number_total 4652
_reflns_threshold_expression >2sigma(I)
_cod_data_source_file b602706g.txt
_cod_data_source_block compound_1
_cod_database_code 7007271

loop_
_symmetry_equiv_pos_as_xyz
'x, y, z'
'-x, -y, -z'

loop_
_atom_site_label
_atom_site_type_symbol
_atom_site_fract_x
_atom_site_fract_y
_atom_site_fract_z
_atom_site_U_iso_or_equiv
_atom_site_adp_type
_atom_site_occupancy
_atom_site_symmetry_multiplicity
_atom_site_calc_flag
_atom_site_refinement_flags
_atom_site_disorder_assembly
_atom_site_disorder_group
O1 O 0.4967(3) 1.1173(3) -0.0841(2) 0.0401(8) Uani 1 1 d . . .
O2 O 0.6434(4) 1.1086(3) 0.1723(3) 0.0436(9) Uani 1 1 d . . .
C1 C 0.4552(5) 1.2390(5) -0.1674(4) 0.0369(12) Uani 1 1 d . . .
C2 C 0.3067(5) 1.3471(5) -0.1745(4) 0.0359(11) Uani 1 1 d . . .
C3 C 0.2657(5) 1.4703(5) -0.2640(4) 0.0421(12) Uani 1 1 d . . .
H3 H 0.1661 1.5428 -0.2691 0.051 Uiso 1 1 calc R . .
C4 C 0.3655(5) 1.4908(5) -0.3461(4) 0.0419(12) Uani 1 1 d . . .
H4 H 0.3347 1.5763 -0.4065 0.050 Uiso 1 1 calc R . .
C5 C 0.5115(5) 1.3849(5) -0.3393(4) 0.0393(12) Uani 1 1 d . . .
H5 H 0.5803 1.3984 -0.3956 0.047 Uiso 1 1 calc R . .
C6 C 0.5579(5) 1.2594(5) -0.2512(4) 0.0359(11) Uani 1 1 d . . .
C7 C 0.1985(5) 1.3249(5) -0.0855(4) 0.0428(12) Uani 1 1 d . . .
H7A H 0.1951 1.2290 -0.0811 0.051 Uiso 1 1 calc R . .
H7B H 0.0945 1.3976 -0.1136 0.051 Uiso 1 1 calc R . .
C8 C 0.2377(5) 1.3346(5) 0.0370(4) 0.0370(12) Uani 1 1 d . . .
C9 C 0.2024(5) 1.2552(5) 0.1357(4) 0.0448(13) Uani 1 1 d . . .
H9 H 0.1571 1.1893 0.1266 0.054 Uiso 1 1 calc R . .
C10 C 0.2318(6) 1.2696(6) 0.2474(5) 0.0529(14) Uani 1 1 d . . .
H10 H 0.2049 1.2152 0.3138 0.064 Uiso 1 1 calc R . .
C11 C 0.3001(6) 1.3629(6) 0.2626(5) 0.0563(15) Uani 1 1 d . . .
H11 H 0.3208 1.3725 0.3392 0.068 Uiso 1 1 calc R . .
C12 C 0.3380(6) 1.4416(6) 0.1660(5) 0.0563(15) Uani 1 1 d . . .
H12 H 0.3849 1.5062 0.1757 0.068 Uiso 1 1 calc R . .
C13 C 0.3078(6) 1.4270(5) 0.0540(4) 0.0488(14) Uani 1 1 d . . .
H13 H 0.3356 1.4812 -0.0122 0.059 Uiso 1 1 calc R . .
C14 C 0.7158(5) 1.1423(5) -0.2422(4) 0.0420(12) Uani 1 1 d . . .
H14A H 0.7603 1.1139 -0.1597 0.050 Uiso 1 1 calc R . .
H14B H 0.7050 1.0571 -0.2615 0.050 Uiso 1 1 calc R . .
C15 C 0.8264(5) 1.1832(5) -0.3210(4) 0.0357(11) Uani 1 1 d . . .
C16 C 0.8505(5) 1.1488(5) -0.4296(4) 0.0404(12) Uani 1 1 d . . .
H16 H 0.8024 1.0915 -0.4535 0.049 Uiso 1 1 calc R . .
C17 C 0.9444(5) 1.1973(5) -0.5043(4) 0.0463(13) Uani 1 1 d . . .
H17 H 0.9595 1.1728 -0.5786 0.056 Uiso 1 1 calc R . .
C18 C 1.0145(5) 1.2793(5) -0.4719(4) 0.0456(13) Uani 1 1 d . . .
H18 H 1.0759 1.3142 -0.5244 0.055 Uiso 1 1 calc R . .
C19 C 0.9966(5) 1.3118(5) -0.3626(4) 0.0469(13) Uani 1 1 d . . .
H19 H 1.0483 1.3662 -0.3384 0.056 Uiso 1 1 calc R . .
C20 C 0.9020(5) 1.2642(5) -0.2884(4) 0.0425(12) Uani 1 1 d . . .
H20 H 0.8889 1.2875 -0.2137 0.051 Uiso 1 1 calc R . .
C21 C 0.6874(6) 1.0696(5) 0.2960(4) 0.0484(14) Uani 1 1 d . . .
H21A H 0.6551 1.1569 0.3282 0.058 Uiso 1 1 calc R . .
H21B H 0.8002 1.0204 0.3105 0.058 Uiso 1 1 calc R . .
C22 C 0.6119(5) 0.9710(5) 0.3550(4) 0.0504(14) Uani 1 1 d . . .
H22A H 0.5005 1.0196 0.3387 0.076 Uiso 1 1 calc R . .
H22B H 0.6385 0.9458 0.4401 0.076 Uiso 1 1 calc R . .
H22C H 0.6475 0.8833 0.3248 0.076 Uiso 1 1 calc R . .
C23 C 0.7040(6) 1.2089(6) 0.1084(5) 0.0527(14) Uani 1 1 d . . .
H23A H 0.6912 1.2846 0.1521 0.063 Uiso 1 1 calc R . .
H23B H 0.6444 1.2559 0.0311 0.063 Uiso 1 1 calc R . .
C24 C 0.8688(6) 1.1398(7) 0.0898(5) 0.083(2) Uani 1 1 d . . .
H24A H 0.9302 1.1050 0.1657 0.124 Uiso 1 1 calc R . .
H24B H 0.9010 1.2103 0.0382 0.124 Uiso 1 1 calc R . .
H24C H 0.8839 1.0587 0.0534 0.124 Uiso 1 1 calc R . .
Li1 Li 0.5094(9) 1.0608(9) 0.0782(7) 0.045(2) Uani 1 1 d . . .

loop_
_atom_site_aniso_label
_atom_site_aniso_U_11
_atom_site_aniso_U_22
_atom_site_aniso_U_33
_atom_site_aniso_U_23
_atom_site_aniso_U_13
_atom_site_aniso_U_12
O1 0.048(2) 0.0332(18) 0.0336(18) 0.0027(15) -0.0029(15) -0.0144(16)
O2 0.049(2) 0.041(2) 0.039(2) -0.0003(16) 0.0011(16) -0.0198(17)
C1 0.044(3) 0.028(3) 0.032(3) 0.003(2) -0.002(2) -0.011(2)
C2 0.034(3) 0.031(3) 0.036(3) 0.002(2) -0.002(2) -0.011(2)
C3 0.038(3) 0.038(3) 0.041(3) 0.000(2) 0.001(2) -0.008(2)
C4 0.046(3) 0.032(3) 0.038(3) 0.005(2) -0.001(2) -0.010(3)
C5 0.036(3) 0.030(3) 0.040(3) 0.003(2) 0.001(2) -0.004(2)
C6 0.032(3) 0.033(3) 0.036(3) -0.001(2) 0.001(2) -0.008(2)
C7 0.036(3) 0.044(3) 0.043(3) -0.003(2) 0.004(2) -0.013(2)
C8 0.038(3) 0.031(3) 0.036(3) -0.007(2) 0.004(2) -0.007(2)
C9 0.049(3) 0.037(3) 0.041(3) -0.003(2) 0.010(2) -0.012(3)
C10 0.056(3) 0.049(3) 0.040(3) -0.004(3) 0.016(3) -0.008(3)
C11 0.064(4) 0.047(3) 0.043(3) -0.012(3) 0.006(3) -0.004(3)
C12 0.064(4) 0.054(4) 0.052(4) -0.018(3) 0.004(3) -0.020(3)
C13 0.059(3) 0.043(3) 0.043(3) -0.008(3) 0.010(3) -0.018(3)
C14 0.038(3) 0.033(3) 0.046(3) -0.002(2) 0.002(2) -0.008(2)
C15 0.039(3) 0.026(3) 0.032(3) -0.003(2) 0.000(2) -0.003(2)
C16 0.042(3) 0.028(3) 0.043(3) -0.006(2) -0.002(2) -0.007(2)
C17 0.044(3) 0.043(3) 0.036(3) -0.003(2) 0.005(2) -0.001(3)
C18 0.039(3) 0.040(3) 0.047(3) -0.002(3) 0.007(2) -0.008(3)
C19 0.041(3) 0.048(3) 0.049(3) -0.007(3) 0.003(2) -0.017(3)
C20 0.043(3) 0.039(3) 0.041(3) -0.013(2) 0.004(2) -0.009(3)
C21 0.059(3) 0.046(3) 0.033(3) -0.001(2) -0.009(2) -0.017(3)
C22 0.047(3) 0.054(3) 0.044(3) -0.005(3) 0.002(2) -0.015(3)
C23 0.050(3) 0.055(3) 0.054(3) 0.002(3) -0.002(3) -0.028(3)
C24 0.038(4) 0.106(5) 0.081(5) 0.019(4) 0.000(3) -0.024(4)
Li1 0.048(5) 0.045(5) 0.040(5) -0.002(4) 0.005(4) -0.018(4)

loop_
_atom_type_symbol
_atom_type_description
_atom_type_scat_dispersion_real
_atom_type_scat_dispersion_imag
_atom_type_scat_source
C C 0.0033 0.0016 'International Tables Vol C Tables 4.2.6.8 and 6.1.1.4'
H H 0.0000 0.0000 'International Tables Vol C Tables 4.2.6.8 and 6.1.1.4'
Li Li -0.0003 0.0001 'International Tables Vol C Tables 4.2.6.8 and 6.1.1.4'
O O 0.0106 0.0060 'International Tables Vol C Tables 4.2.6.8 and 6.1.1.4'

loop_
_geom_angle_atom_site_label_1
_geom_angle_atom_site_label_2
_geom_angle_atom_site_label_3
_geom_angle
_geom_angle_site_symmetry_1
_geom_angle_site_symmetry_3
_geom_angle_publ_flag
C1 O1 Li1 138.6(4) . . ?
C1 O1 Li1 133.7(4) . 2_675 ?
Li1 O1 Li1 83.7(4) . 2_675 ?
C21 O2 C23 112.8(4) . . ?
C21 O2 Li1 132.2(3) . . ?
C23 O2 Li1 114.8(3) . . ?
O1 C1 C6 120.3(4) . . ?
O1 C1 C2 120.3(4) . . ?
C6 C1 C2 119.4(4) . . ?
C3 C2 C1 118.9(4) . . ?
C3 C2 C7 122.0(4) . . ?
C1 C2 C7 119.2(4) . . ?
C4 C3 C2 122.0(4) . . ?
C3 C4 C5 119.3(4) . . ?
C4 C5 C6 120.9(4) . . ?
C5 C6 C1 119.6(4) . . ?
C5 C6 C14 121.9(4) . . ?
C1 C6 C14 118.5(4) . . ?
C2 C7 C8 115.3(4) . . ?
C9 C8 C13 117.6(4) . . ?
C9 C8 C7 121.6(4) . . ?
C13 C8 C7 120.8(4) . . ?
C10 C9 C8 121.4(5) . . ?
C11 C10 C9 120.2(5) . . ?
C10 C11 C12 119.4(5) . . ?
C11 C12 C13 120.1(5) . . ?
C12 C13 C8 121.2(5) . . ?
C15 C14 C6 114.9(4) . . ?
C16 C15 C20 117.6(4) . . ?
C16 C15 C14 122.1(4) . . ?
C20 C15 C14 120.2(4) . . ?
C15 C16 C17 120.8(5) . . ?
C18 C17 C16 120.6(5) . . ?
C17 C18 C19 120.0(5) . . ?
C18 C19 C20 119.3(5) . . ?
C19 C20 C15 121.6(5) . . ?
O2 C21 C22 108.6(4) . . ?
O2 C23 C24 112.9(4) . . ?
O1 Li1 O1 96.3(4) . 2_675 ?
O1 Li1 O2 119.5(4) . . ?
O1 Li1 O2 128.0(4) 2_675 . ?
O1 Li1 Li1 48.0(3) . 2_675 ?
O1 Li1 Li1 48.3(3) 2_675 2_675 ?
O2 Li1 Li1 146.1(6) . 2_675 ?

loop_
_geom_bond_atom_site_label_1
_geom_bond_atom_site_label_2
_geom_bond_distance
_geom_bond_site_symmetry_2
_geom_bond_publ_flag
O1 C1 1.337(5) . ?
O1 Li1 1.851(8) . ?
O1 Li1 1.842(9) 2_675 ?
O2 C21 1.434(5) . ?
O2 C23 1.436(5) . ?
O2 Li1 1.935(9) . ?
C1 C6 1.417(6) . ?
C1 C2 1.416(6) . ?
C2 C3 1.387(6) . ?
C2 C7 1.500(6) . ?
C3 C4 1.383(6) . ?
C4 C5 1.392(6) . ?
C5 C6 1.390(6) . ?
C6 C14 1.514(6) . ?
C7 C8 1.511(6) . ?
C8 C9 1.382(6) . ?
C8 C13 1.390(6) . ?
C9 C10 1.385(7) . ?
C10 C11 1.379(7) . ?
C11 C12 1.373(7) . ?
C12 C13 1.391(7) . ?
C14 C15 1.509(6) . ?
C15 C16 1.385(6) . ?
C15 C20 1.389(6) . ?
C16 C17 1.393(6) . ?
C17 C18 1.359(7) . ?
C18 C19 1.382(7) . ?
C19 C20 1.391(6) . ?
C21 C22 1.502(6) . ?
C23 C24 1.488(7) . ?
Li1 O1 1.842(9) 2_675 ?
Li1 Li1 2.465(17) 2_675 ?
